data_7230471
loop_
_publ_author_name
'Yao, Xinghui'
'Weng, Xin'
'Wang, Kaixuan'
'Xiang, Haifeng'
'Zhou, Xiangge'

_publ_section_title
;
 Transition metal free oxygenation of 8-aminoquinoline amides in water
;
_journal_issue 11
_journal_name_full 'Green Chemistry'
_journal_page_first 2472
_journal_paper_doi 10.1039/C8GC00191J
_journal_volume 20
_journal_year 2018
_chemical_formula_moiety 'C23 H18 N2 O5 S'
_chemical_formula_sum 'C23 H18 N2 O5 S'
_chemical_formula_weight 434.45
_space_group_crystal_system triclinic
_space_group_IT_number 2
_space_group_name_Hall '-P 1'
_space_group_name_H-M_alt 'P -1'
_symmetry_space_group_name_Hall '-P 1'
_symmetry_space_group_name_H-M 'P -1'
_atom_sites_solution_hydrogens geom
_atom_sites_solution_primary iterative
_audit_creation_date 2017-10-24
_audit_creation_method
;
Olex2 1.2
(compiled 2017.08.10 svn.r3458 for OlexSys, GUI svn.r5381)
;
_audit_update_record
;
2017-10-30 deposited with the CCDC.
2018-04-12 downloaded from the CCDC.
;
_cell_angle_alpha 68.418(7)
_cell_angle_beta 81.041(7)
_cell_angle_gamma 68.191(7)
_cell_formula_units_Z 2
_cell_length_a 9.1495(7)
_cell_length_b 11.0385(8)
_cell_length_c 11.7750(10)
_cell_measurement_reflns_used 2746
_cell_measurement_temperature 293(2)
_cell_measurement_theta_max 28.1610
_cell_measurement_theta_min 3.8150
_cell_volume 1026.46(16)
_computing_cell_refinement
;
CrysAlisPro, Agilent Technologies,
Version 1.171.37.35 (release 13-08-2014 CrysAlis171 .NET)
(compiled Aug 13 2014,18:06:01)
;
_computing_data_collection
;
CrysAlisPro, Agilent Technologies,
Version 1.171.37.35 (release 13-08-2014 CrysAlis171 .NET)
(compiled Aug 13 2014,18:06:01)
;
_computing_data_reduction
;
CrysAlisPro, Agilent Technologies,
Version 1.171.37.35 (release 13-08-2014 CrysAlis171 .NET)
(compiled Aug 13 2014,18:06:01)
;
_computing_molecular_graphics 'Olex2 (Dolomanov et al., 2009)'
_computing_publication_material 'Olex2 (Dolomanov et al., 2009)'
_computing_structure_refinement 'ShelXL (Sheldrick, 2015)'
_computing_structure_solution
;
Superflip (Palatinus & Chapuis, 2007;Palatinus & van der Lee, 2008;
Palatinus et al., 2012)
;
_diffrn_ambient_temperature 293.15
_diffrn_detector 'CCD plate'
_diffrn_detector_area_resol_mean 16.0874
_diffrn_detector_type Eos
_diffrn_measured_fraction_theta_full 0.998
_diffrn_measured_fraction_theta_max 0.998
_diffrn_measurement_details
;
#__ type_ start__ end____ width___ exp.time_
  1 omega  -42.00   53.00   1.0000    2.0000
omega____ theta____ kappa____ phi______ frames
    -      -14.9669   77.0000  150.0000 95

#__ type_ start__ end____ width___ exp.time_
  2 omega  -34.00   54.00   1.0000    2.0000
omega____ theta____ kappa____ phi______ frames
    -      -14.9669   38.0000  -60.0000 88

#__ type_ start__ end____ width___ exp.time_
  3 omega  -25.00   20.00   1.0000    2.0000
omega____ theta____ kappa____ phi______ frames
    -      -14.9669  -99.0000  -90.0000 45

#__ type_ start__ end____ width___ exp.time_
  4 omega  -87.00  -37.00   1.0000    2.0000
omega____ theta____ kappa____ phi______ frames
    -      -14.9669 -178.0000  120.0000 50

#__ type_ start__ end____ width___ exp.time_
  5 omega  -80.00   12.00   1.0000    2.0000
omega____ theta____ kappa____ phi______ frames
    -      -14.9669  -77.0000   30.0000 92
;
_diffrn_measurement_device 'four-circle diffractometer'
_diffrn_measurement_device_type 'Xcalibur, Eos'
_diffrn_measurement_method '\w scans'
_diffrn_orient_matrix_UB_11 -0.0766850000
_diffrn_orient_matrix_UB_12 0.0110840000
_diffrn_orient_matrix_UB_13 -0.0159886000
_diffrn_orient_matrix_UB_21 0.0095887000
_diffrn_orient_matrix_UB_22 -0.0703843000
_diffrn_orient_matrix_UB_23 0.0340094000
_diffrn_orient_matrix_UB_31 -0.0316713000
_diffrn_orient_matrix_UB_32 0.0181952000
_diffrn_orient_matrix_UB_33 0.0527839000
_diffrn_radiation_monochromator graphite
_diffrn_radiation_probe x-ray
_diffrn_radiation_type MoK\a
_diffrn_radiation_wavelength 0.71073
_diffrn_reflns_av_R_equivalents 0.0206
_diffrn_reflns_av_unetI/netI 0.0376
_diffrn_reflns_Laue_measured_fraction_full 0.998
_diffrn_reflns_Laue_measured_fraction_max 0.998
_diffrn_reflns_limit_h_max 11
_diffrn_reflns_limit_h_min -9
_diffrn_reflns_limit_k_max 13
_diffrn_reflns_limit_k_min -12
_diffrn_reflns_limit_l_max 14
_diffrn_reflns_limit_l_min -14
_diffrn_reflns_number 8234
_diffrn_reflns_point_group_measured_fraction_full 0.998
_diffrn_reflns_point_group_measured_fraction_max 0.998
_diffrn_reflns_theta_full 25.242
_diffrn_reflns_theta_max 26.369
_diffrn_reflns_theta_min 3.003
_diffrn_source 'Enhance (Mo) X-ray Source'
_exptl_absorpt_coefficient_mu 0.197
_exptl_absorpt_correction_T_max 1.00000
_exptl_absorpt_correction_T_min 0.80480
_exptl_absorpt_correction_type multi-scan
_exptl_absorpt_process_details
;
CrysAlisPro, Agilent Technologies,
Version 1.171.37.35 (release 13-08-2014 CrysAlis171 .NET)
(compiled Aug 13 2014,18:06:01)
Empirical absorption correction using spherical harmonics,
 implemented in SCALE3 ABSPACK scaling algorithm.
;
_exptl_crystal_density_diffrn 1.406
_exptl_crystal_density_method 'not measured'
_exptl_crystal_F_000 452
_exptl_crystal_size_max 0.35
_exptl_crystal_size_mid 0.3
_exptl_crystal_size_min 0.25
_refine_diff_density_max 0.340
_refine_diff_density_min -0.318
_refine_diff_density_rms 0.044
_refine_ls_extinction_method none
_refine_ls_goodness_of_fit_ref 1.036
_refine_ls_hydrogen_treatment constr
_refine_ls_matrix_type full
_refine_ls_number_parameters 281
_refine_ls_number_reflns 4187
_refine_ls_number_restraints 0
_refine_ls_restrained_S_all 1.036
_refine_ls_R_factor_all 0.0649
_refine_ls_R_factor_gt 0.0454
_refine_ls_shift/su_max 0.001
_refine_ls_shift/su_mean 0.000
_refine_ls_structure_factor_coef Fsqd
_refine_ls_weighting_details 'w=1/[\s^2^(Fo^2^)+(0.0504P)^2^+0.2602P] where P=(Fo^2^+2Fc^2^)/3'
_refine_ls_weighting_scheme calc
_refine_ls_wR_factor_gt 0.1058
_refine_ls_wR_factor_ref 0.1201
_reflns_Friedel_coverage 0.000
_reflns_number_gt 3151
_reflns_number_total 4187
_reflns_threshold_expression 'I > 2\s(I)'
_cod_data_source_file c8gc00191j2.cif
_cod_data_source_block 171023_s4_yxh-178
_cod_depositor_comments 'Adding full bibliography for 7230471.cif.'
_cod_database_code 7230471
_shelx_shelxl_version_number 2014/7
_chemical_oxdiff_formula c12h12n2o3s1
_shelx_space_group_comment
;
The symmetry employed for this shelxl refinement is uniquely defined
by the following loop, which should always be used as a source of
symmetry information in preference to the above space-group names.
They are only intended as comments.
;
_shelx_estimated_absorpt_t_max 0.952
_shelx_estimated_absorpt_t_min 0.934
_reflns_odcompleteness_completeness 99.83
_reflns_odcompleteness_iscentric 1
_reflns_odcompleteness_theta 26.32
_olex2_refinement_description
;
1. Fixed Uiso
 At 1.2 times of:
  All C(H) groups, All N(H) groups
 At 1.5 times of:
  All C(H,H,H) groups
2.a Aromatic/amide H refined with riding coordinates:
 N2(H2), C3(H3), C4(H4), C7(H7), C8(H8), C9(H9), C11(H11), C12(H12), C13(H13),
 C14(H14), C15(H15), C18(H18), C19(H19), C21(H21), C22(H22)
2.b Idealised Me refined as rotating group:
 C23(H23A,H23B,H23C)
;
_olex2_submission_special_instructions 'No special instructions were received'

loop_
_space_group_symop_operation_xyz
'x, y, z'
'-x, -y, -z'

loop_
_atom_site_label
_atom_site_type_symbol
_atom_site_fract_x
_atom_site_fract_y
_atom_site_fract_z
_atom_site_U_iso_or_equiv
_atom_site_adp_type
_atom_site_occupancy
_atom_site_site_symmetry_order
_atom_site_calc_flag
_atom_site_refinement_flags_posn
S1 S 1.12004(6) 0.64209(5) 0.01503(5) 0.04225(16) Uani 1 1 d .
O1 O 1.13147(18) 0.77682(15) -0.02870(13) 0.0515(4) Uani 1 1 d .
O2 O 1.08928(18) 0.59029(16) -0.06981(13) 0.0530(4) Uani 1 1 d .
O3 O 0.8626(2) 0.82355(15) 0.51737(14) 0.0581(4) Uani 1 1 d .
O4 O 0.6806(3) 1.0185(2) 0.40980(18) 0.0928(7) Uani 1 1 d .
O5 O 0.6149(2) 1.10288(17) 0.92133(16) 0.0663(5) Uani 1 1 d .
N1 N 0.8385(2) 0.51528(18) 0.32160(16) 0.0481(4) Uani 1 1 d .
N2 N 0.9761(2) 0.64040(18) 0.11626(16) 0.0471(4) Uani 1 1 d .
H2 H 0.9059 0.6101 0.1076 0.056 Uiso 1 1 calc R
C1 C 0.8798(2) 0.6213(2) 0.32252(18) 0.0395(5) Uani 1 1 d .
C2 C 0.9591(2) 0.6854(2) 0.21711(19) 0.0436(5) Uani 1 1 d .
C3 C 1.0094(3) 0.7878(2) 0.2177(2) 0.0582(6) Uani 1 1 d .
H3 H 1.0658 0.8272 0.1508 0.070 Uiso 1 1 calc R
C4 C 0.9763(3) 0.8335(3) 0.3187(2) 0.0619(7) Uani 1 1 d .
H4 H 1.0112 0.9030 0.3178 0.074 Uiso 1 1 calc R
C5 C 0.8954(3) 0.7784(2) 0.4161(2) 0.0505(6) Uani 1 1 d .
C6 C 0.8455(2) 0.6688(2) 0.42391(18) 0.0435(5) Uani 1 1 d .
C7 C 0.7668(3) 0.6013(2) 0.5255(2) 0.0519(6) Uani 1 1 d .
H7 H 0.7419 0.6291 0.5937 0.062 Uiso 1 1 calc R
C8 C 0.7276(3) 0.4957(3) 0.5232(2) 0.0592(6) Uani 1 1 d .
H8 H 0.6753 0.4503 0.5896 0.071 Uiso 1 1 calc R
C9 C 0.7667(3) 0.4555(3) 0.4196(2) 0.0586(6) Uani 1 1 d .
H9 H 0.7401 0.3817 0.4201 0.070 Uiso 1 1 calc R
C10 C 1.2910(2) 0.5239(2) 0.09555(18) 0.0395(5) Uani 1 1 d .
C11 C 1.3157(3) 0.3836(2) 0.1343(2) 0.0505(5) Uani 1 1 d .
H11 H 1.2434 0.3521 0.1171 0.061 Uiso 1 1 calc R
C12 C 1.4486(3) 0.2913(2) 0.1986(2) 0.0597(6) Uani 1 1 d .
H12 H 1.4658 0.1967 0.2261 0.072 Uiso 1 1 calc R
C13 C 1.5565(3) 0.3385(3) 0.2225(2) 0.0593(6) Uani 1 1 d .
H13 H 1.6466 0.2754 0.2655 0.071 Uiso 1 1 calc R
C14 C 1.5317(3) 0.4780(3) 0.1833(2) 0.0554(6) Uani 1 1 d .
H14 H 1.6054 0.5090 0.1993 0.066 Uiso 1 1 calc R
C15 C 1.3978(3) 0.5722(2) 0.12029(19) 0.0454(5) Uani 1 1 d .
H15 H 1.3795 0.6669 0.0948 0.055 Uiso 1 1 calc R
C16 C 0.7496(3) 0.9507(2) 0.5026(2) 0.0533(6) Uani 1 1 d .
C17 C 0.7263(3) 0.9878(2) 0.6134(2) 0.0459(5) Uani 1 1 d .
C18 C 0.8126(3) 0.9049(2) 0.7176(2) 0.0463(5) Uani 1 1 d .
H18 H 0.8946 0.8239 0.7174 0.056 Uiso 1 1 calc R
C19 C 0.7791(3) 0.9402(2) 0.8218(2) 0.0488(5) Uani 1 1 d .
H19 H 0.8377 0.8829 0.8916 0.059 Uiso 1 1 calc R
C20 C 0.6586(3) 1.0608(2) 0.8225(2) 0.0491(5) Uani 1 1 d .
C21 C 0.5733(3) 1.1468(2) 0.7170(2) 0.0616(7) Uani 1 1 d .
H21 H 0.4938 1.2294 0.7164 0.074 Uiso 1 1 calc R
C22 C 0.6059(3) 1.1104(2) 0.6146(2) 0.0595(6) Uani 1 1 d .
H22 H 0.5473 1.1679 0.5449 0.071 Uiso 1 1 calc R
C23 C 0.6953(4) 1.0136(3) 1.0329(2) 0.0724(8) Uani 1 1 d .
H23A H 0.8056 1.0003 1.0206 0.109 Uiso 1 1 calc GR
H23B H 0.6806 0.9256 1.0578 0.109 Uiso 1 1 calc GR
H23C H 0.6535 1.0549 1.0952 0.109 Uiso 1 1 calc GR

loop_
_atom_site_aniso_label
_atom_site_aniso_U_11
_atom_site_aniso_U_22
_atom_site_aniso_U_33
_atom_site_aniso_U_23
_atom_site_aniso_U_13
_atom_site_aniso_U_12
S1 0.0430(3) 0.0532(3) 0.0366(3) -0.0176(2) 0.0032(2) -0.0223(2)
O1 0.0532(9) 0.0502(8) 0.0485(9) -0.0109(7) 0.0022(7) -0.0219(7)
O2 0.0578(10) 0.0776(11) 0.0395(8) -0.0277(8) 0.0057(7) -0.0353(8)
O3 0.0714(11) 0.0521(9) 0.0480(9) -0.0265(7) -0.0081(8) -0.0060(8)
O4 0.1152(18) 0.0765(13) 0.0578(12) -0.0249(10) -0.0306(12) 0.0122(12)
O5 0.0838(13) 0.0583(10) 0.0661(12) -0.0379(9) 0.0054(10) -0.0206(9)
N1 0.0481(11) 0.0600(11) 0.0440(10) -0.0202(9) 0.0008(8) -0.0249(9)
N2 0.0444(10) 0.0684(12) 0.0433(10) -0.0285(9) 0.0090(8) -0.0299(9)
C1 0.0324(10) 0.0460(11) 0.0391(11) -0.0157(9) -0.0046(8) -0.0096(9)
C2 0.0403(11) 0.0537(12) 0.0414(12) -0.0210(10) 0.0011(9) -0.0170(10)
C3 0.0693(16) 0.0707(15) 0.0507(14) -0.0281(12) 0.0130(12) -0.0398(13)
C4 0.0783(18) 0.0647(15) 0.0613(16) -0.0330(13) 0.0055(14) -0.0361(14)
C5 0.0563(14) 0.0535(13) 0.0430(13) -0.0234(10) -0.0051(11) -0.0116(11)
C6 0.0384(11) 0.0470(12) 0.0394(12) -0.0159(9) -0.0049(9) -0.0056(9)
C7 0.0466(13) 0.0630(14) 0.0393(12) -0.0198(10) 0.0006(10) -0.0096(11)
C8 0.0597(15) 0.0746(16) 0.0416(13) -0.0139(11) 0.0063(11) -0.0298(13)
C9 0.0660(16) 0.0689(15) 0.0495(14) -0.0169(12) 0.0023(12) -0.0370(13)
C10 0.0420(11) 0.0469(11) 0.0336(10) -0.0172(9) 0.0064(9) -0.0191(9)
C11 0.0590(14) 0.0505(13) 0.0475(13) -0.0176(10) 0.0072(11) -0.0269(11)
C12 0.0675(17) 0.0473(13) 0.0538(15) -0.0115(11) 0.0083(13) -0.0173(12)
C13 0.0501(14) 0.0670(16) 0.0445(14) -0.0115(11) 0.0008(11) -0.0102(12)
C14 0.0500(14) 0.0748(16) 0.0476(13) -0.0226(12) -0.0024(11) -0.0259(12)
C15 0.0492(13) 0.0504(12) 0.0429(12) -0.0187(10) 0.0020(10) -0.0220(10)
C16 0.0600(15) 0.0449(12) 0.0506(14) -0.0160(11) -0.0061(12) -0.0113(11)
C17 0.0507(13) 0.0410(11) 0.0467(13) -0.0163(9) -0.0032(10) -0.0142(10)
C18 0.0462(12) 0.0377(11) 0.0548(13) -0.0190(10) -0.0027(10) -0.0101(9)
C19 0.0546(14) 0.0426(12) 0.0496(13) -0.0161(10) -0.0074(11) -0.0141(10)
C20 0.0561(14) 0.0437(12) 0.0571(14) -0.0250(11) 0.0038(11) -0.0215(10)
C21 0.0615(16) 0.0425(12) 0.0714(17) -0.0257(12) -0.0052(13) 0.0001(11)
C22 0.0612(15) 0.0452(12) 0.0605(15) -0.0177(11) -0.0122(12) -0.0013(11)
C23 0.101(2) 0.0741(17) 0.0543(16) -0.0290(14) 0.0040(15) -0.0381(16)

loop_
_atom_type_symbol
_atom_type_description
_atom_type_scat_dispersion_real
_atom_type_scat_dispersion_imag
_atom_type_scat_source
C C 0.0033 0.0016 'International Tables Vol C Tables 4.2.6.8 and 6.1.1.4'
H H 0.0000 0.0000 'International Tables Vol C Tables 4.2.6.8 and 6.1.1.4'
N N 0.0061 0.0033 'International Tables Vol C Tables 4.2.6.8 and 6.1.1.4'
O O 0.0106 0.0060 'International Tables Vol C Tables 4.2.6.8 and 6.1.1.4'
S S 0.1246 0.1234 'International Tables Vol C Tables 4.2.6.8 and 6.1.1.4'

loop_
_geom_angle_atom_site_label_1
_geom_angle_atom_site_label_2
_geom_angle_atom_site_label_3
_geom_angle
O1 S1 O2 118.74(10)
O1 S1 N2 108.24(9)
O1 S1 C10 108.56(10)
O2 S1 N2 105.42(9)
O2 S1 C10 109.67(9)
N2 S1 C10 105.39(9)
C16 O3 C5 116.41(17)
C20 O5 C23 117.73(18)
C9 N1 C1 117.55(19)
S1 N2 H2 117.8
C2 N2 S1 124.42(14)
C2 N2 H2 117.8
N1 C1 C2 117.73(18)
N1 C1 C6 122.25(19)
C6 C1 C2 120.02(18)
N2 C2 C1 116.43(18)
C3 C2 N2 124.5(2)
C3 C2 C1 119.07(19)
C2 C3 H3 119.7
C2 C3 C4 120.5(2)
C4 C3 H3 119.7
C3 C4 H4 119.5
C5 C4 C3 120.9(2)
C5 C4 H4 119.5
O3 C5 C6 117.3(2)
C4 C5 O3 121.1(2)
C4 C5 C6 121.6(2)
C5 C6 C1 117.70(19)
C7 C6 C1 117.4(2)
C7 C6 C5 124.9(2)
C6 C7 H7 120.2
C8 C7 C6 119.5(2)
C8 C7 H7 120.2
C7 C8 H8 120.4
C7 C8 C9 119.2(2)
C9 C8 H8 120.4
N1 C9 C8 124.1(2)
N1 C9 H9 117.9
C8 C9 H9 117.9
C11 C10 S1 119.13(17)
C11 C10 C15 121.1(2)
C15 C10 S1 119.80(16)
C10 C11 H11 120.5
C12 C11 C10 119.1(2)
C12 C11 H11 120.5
C11 C12 H12 119.9
C11 C12 C13 120.2(2)
C13 C12 H12 119.9
C12 C13 H13 119.8
C14 C13 C12 120.4(2)
C14 C13 H13 119.8
C13 C14 H14 120.0
C13 C14 C15 120.1(2)
C15 C14 H14 120.0
C10 C15 H15 120.5
C14 C15 C10 119.1(2)
C14 C15 H15 120.5
O3 C16 C17 111.73(19)
O4 C16 O3 121.8(2)
O4 C16 C17 126.4(2)
C18 C17 C16 123.42(19)
C18 C17 C22 118.6(2)
C22 C17 C16 118.0(2)
C17 C18 H18 119.5
C19 C18 C17 121.09(19)
C19 C18 H18 119.5
C18 C19 H19 120.1
C18 C19 C20 119.8(2)
C20 C19 H19 120.1
O5 C20 C19 124.1(2)
O5 C20 C21 116.3(2)
C19 C20 C21 119.5(2)
C20 C21 H21 119.9
C22 C21 C20 120.3(2)
C22 C21 H21 119.9
C17 C22 H22 119.7
C21 C22 C17 120.7(2)
C21 C22 H22 119.7
O5 C23 H23A 109.5
O5 C23 H23B 109.5
O5 C23 H23C 109.5
H23A C23 H23B 109.5
H23A C23 H23C 109.5
H23B C23 H23C 109.5

loop_
_geom_bond_atom_site_label_1
_geom_bond_atom_site_label_2
_geom_bond_distance
S1 O1 1.4225(15)
S1 O2 1.4253(14)
S1 N2 1.6336(17)
S1 C10 1.756(2)
O3 C5 1.405(2)
O3 C16 1.367(3)
O4 C16 1.190(3)
O5 C20 1.358(2)
O5 C23 1.431(3)
N1 C1 1.360(2)
N1 C9 1.313(3)
N2 H2 0.8600
N2 C2 1.414(2)
C1 C2 1.422(3)
C1 C6 1.422(3)
C2 C3 1.372(3)
C3 H3 0.9300
C3 C4 1.406(3)
C4 H4 0.9300
C4 C5 1.338(3)
C5 C6 1.413(3)
C6 C7 1.407(3)
C7 H7 0.9300
C7 C8 1.351(3)
C8 H8 0.9300
C8 C9 1.399(3)
C9 H9 0.9300
C10 C11 1.382(3)
C10 C15 1.383(3)
C11 H11 0.9300
C11 C12 1.374(3)
C12 H12 0.9300
C12 C13 1.379(4)
C13 H13 0.9300
C13 C14 1.374(3)
C14 H14 0.9300
C14 C15 1.379(3)
C15 H15 0.9300
C16 C17 1.468(3)
C17 C18 1.380(3)
C17 C22 1.395(3)
C18 H18 0.9300
C18 C19 1.378(3)
C19 H19 0.9300
C19 C20 1.379(3)
C20 C21 1.392(3)
C21 H21 0.9300
C21 C22 1.364(3)
C22 H22 0.9300
C23 H23A 0.9600
C23 H23B 0.9600
C23 H23C 0.9600

loop_
_geom_torsion_atom_site_label_1
_geom_torsion_atom_site_label_2
_geom_torsion_atom_site_label_3
_geom_torsion_atom_site_label_4
_geom_torsion
S1 N2 C2 C1 -151.42(16)
S1 N2 C2 C3 30.6(3)
S1 C10 C11 C12 -179.20(16)
S1 C10 C15 C14 -179.81(16)
O1 S1 N2 C2 -51.2(2)
O1 S1 C10 C11 -172.29(15)
O1 S1 C10 C15 8.36(19)
O2 S1 N2 C2 -179.24(17)
O2 S1 C10 C11 -41.09(18)
O2 S1 C10 C15 139.56(16)
O3 C5 C6 C1 -179.25(17)
O3 C5 C6 C7 -0.5(3)
O3 C16 C17 C18 1.9(3)
O3 C16 C17 C22 -175.3(2)
O4 C16 C17 C18 -178.9(3)
O4 C16 C17 C22 4.0(4)
O5 C20 C21 C22 -177.9(2)
N1 C1 C2 N2 5.2(3)
N1 C1 C2 C3 -176.7(2)
N1 C1 C6 C5 179.18(18)
N1 C1 C6 C7 0.3(3)
N2 S1 C10 C11 71.94(17)
N2 S1 C10 C15 -107.41(17)
N2 C2 C3 C4 174.9(2)
C1 N1 C9 C8 1.3(4)
C1 C2 C3 C4 -3.1(4)
C1 C6 C7 C8 0.1(3)
C2 C1 C6 C5 -1.1(3)
C2 C1 C6 C7 180.00(19)
C2 C3 C4 C5 0.0(4)
C3 C4 C5 O3 179.8(2)
C3 C4 C5 C6 2.6(4)
C4 C5 C6 C1 -2.0(3)
C4 C5 C6 C7 176.8(2)
C5 O3 C16 O4 1.3(4)
C5 O3 C16 C17 -179.43(19)
C5 C6 C7 C8 -178.7(2)
C6 C1 C2 N2 -174.49(18)
C6 C1 C2 C3 3.6(3)
C6 C7 C8 C9 0.2(3)
C7 C8 C9 N1 -0.9(4)
C9 N1 C1 C2 179.3(2)
C9 N1 C1 C6 -1.0(3)
C10 S1 N2 C2 64.78(19)
C10 C11 C12 C13 -0.8(3)
C11 C10 C15 C14 0.9(3)
C11 C12 C13 C14 0.5(3)
C12 C13 C14 C15 0.5(3)
C13 C14 C15 C10 -1.1(3)
C15 C10 C11 C12 0.1(3)
C16 O3 C5 C4 73.8(3)
C16 O3 C5 C6 -109.0(2)
C16 C17 C18 C19 -175.7(2)
C16 C17 C22 C21 176.6(2)
C17 C18 C19 C20 -0.6(3)
C18 C17 C22 C21 -0.7(4)
C18 C19 C20 O5 178.7(2)
C18 C19 C20 C21 -0.9(3)
C19 C20 C21 C22 1.7(4)
C20 C21 C22 C17 -0.9(4)
C22 C17 C18 C19 1.4(3)
C23 O5 C20 C19 -2.5(3)
C23 O5 C20 C21 177.1(2)
